data_1522074
loop_
_publ_author_name
'Valldor, M.'
'Axnas, J.'
'Boullay, P.'
'Bryntse, I.'

_publ_section_title
;
 X-ray diffraction studies of 2212-type superconductors in the Tl - Hg -
 Ba - Sr - Ca - Cu - O system
;
_journal_name_full 'Journal of Solid State Chemistry'
_journal_page_first 106
_journal_page_last 117
_journal_volume 153
_journal_year 2000
_chemical_formula_sum 'Ba1.66 Ca0.9 Cu2 Hg0.7 O7.4 Sr0.44 Tl1.3'
_chemical_name_systematic 'Tl1.3 Hg0.7 Ba1.66 Sr0.44 Ca0.90 Cu2 O7.4'
_space_group_IT_number 139
_symmetry_space_group_name_Hall '-I 4 2'
_symmetry_space_group_name_H-M 'I 4/m m m'
_cell_angle_alpha 90
_cell_angle_beta 90
_cell_angle_gamma 90
_cell_formula_units_Z 2
_cell_length_a 3.84372
_cell_length_b 3.84372
_cell_length_c 29.3876
_cell_volume 434.178
_citation_journal_id_ASTM JSSCBI
_cod_data_source_file Valldor_JSSCBI_2000_1938.cif
_cod_data_source_block Ba1.66Ca0.9Cu2Hg0.7O7.4Sr0.44Tl1.3
_cod_original_cell_volume 434.1778
_cod_database_code 1522074

loop_
_symmetry_equiv_pos_as_xyz
x,y,z
-y,x,z
-x,-y,z
y,-x,z
x,-y,-z
y,x,-z
-x,y,-z
-y,-x,-z
-x,-y,-z
y,-x,-z
x,y,-z
-y,x,-z
-x,y,z
-y,-x,z
x,-y,z
y,x,z
x+1/2,y+1/2,z+1/2
-y+1/2,x+1/2,z+1/2
-x+1/2,-y+1/2,z+1/2
y+1/2,-x+1/2,z+1/2
x+1/2,-y+1/2,-z+1/2
y+1/2,x+1/2,-z+1/2
-x+1/2,y+1/2,-z+1/2
-y+1/2,-x+1/2,-z+1/2
-x+1/2,-y+1/2,-z+1/2
y+1/2,-x+1/2,-z+1/2
x+1/2,y+1/2,-z+1/2
-y+1/2,x+1/2,-z+1/2
-x+1/2,y+1/2,z+1/2
-y+1/2,-x+1/2,z+1/2
x+1/2,-y+1/2,z+1/2
y+1/2,x+1/2,z+1/2

loop_
_atom_site_label
_atom_site_type_symbol
_atom_site_fract_x
_atom_site_fract_y
_atom_site_fract_z
_atom_site_occupancy
_atom_site_U_iso_or_equiv
Tl1 Tl+3 0.5 0.5 0.21264 0.65 0.0
Hg1 Hg+2 0.5 0.5 0.21264 0.35 0.0
Cu2 Cu+1 0.5 0.5 0.0565 1 0.0
O3 O-2 0 0 0.219 0.7 0.0
Sr1 Sr+2 0 0 0 0.1 0.0
Sr2 Sr+2 0 0 0.12179 0.17 0.0
Ba1 Ba+2 0 0 0.12179 0.83 0.0
Ca1 Ca+2 0 0 0 0.9 0.0
O1 O-2 0 0.5 0.0539 1 0.0
O2 O-2 0.5 0.5 0.1407 1 0.0
